data_4347862
loop_
_publ_author_name
'Ansari, Mohd Asif'
'Mandal, Abhishek'
'Paretzki, Alexa'
'Beyer, Katharina'
'Fiedler, Jan'
'Kaim, Wolfgang'
'Lahiri, Goutam Kumar'

_publ_section_title
;
 1,5-Diamido-9,10-anthraquinone, a Centrosymmetric Redox-Active Bridge
 with Two Coupled \b-Ketiminato Chelate Functions: Symmetric and
 Asymmetric Diruthenium Complexes.
;
_journal_issue 11
_journal_name_full 'Inorganic chemistry'
_journal_page_first 5655
_journal_page_last 5670
_journal_paper_doi 10.1021/acs.inorgchem.6b00726
_journal_volume 55
_journal_year 2016
_chemical_formula_moiety 'C58 H44 N14 O2 Ru2, 2(Cl O4)'
_chemical_formula_sum 'C58 H44 Cl2 N14 O10 Ru2'
_chemical_formula_weight 1370.11
_space_group_IT_number 15
_space_group_name_Hall '-C 2yc'
_space_group_name_H-M_alt 'C 1 2/c 1'
_symmetry_cell_setting monoclinic
_symmetry_space_group_name_H-M 'C 1 2/c 1'
_atom_sites_solution_hydrogens geom
_atom_sites_solution_primary direct
_atom_sites_solution_secondary difmap
_audit_creation_method SHELXL-97
_cell_angle_alpha 90.00
_cell_angle_beta 99.425(5)
_cell_angle_gamma 90.00
_cell_formula_units_Z 8
_cell_length_a 25.508(8)
_cell_length_b 19.588(6)
_cell_length_c 27.680(9)
_cell_measurement_reflns_used 12264
_cell_measurement_temperature 100(2)
_cell_measurement_theta_max 29.0
_cell_measurement_theta_min 3.1
_cell_volume 13644(7)
_computing_structure_refinement 'SHELXL-97 (Sheldrick, 2008)'
_computing_structure_solution 'SHELXS-97 (Sheldrick, 2008)'
_diffrn_ambient_temperature 100(2)
_diffrn_measured_fraction_theta_full 0.995
_diffrn_measured_fraction_theta_max 0.995
_diffrn_measurement_device_type 'Rigaku Saturn724'
_diffrn_radiation_monochromator graphite
_diffrn_radiation_source 'fine-focus sealed tube'
_diffrn_radiation_type MoK\a
_diffrn_radiation_wavelength 0.71070
_diffrn_reflns_av_R_equivalents 0.1572
_diffrn_reflns_av_sigmaI/netI 0.1025
_diffrn_reflns_limit_h_max 22
_diffrn_reflns_limit_h_min -30
_diffrn_reflns_limit_k_max 22
_diffrn_reflns_limit_k_min -23
_diffrn_reflns_limit_l_max 32
_diffrn_reflns_limit_l_min -31
_diffrn_reflns_number 46914
_diffrn_reflns_theta_full 25.00
_diffrn_reflns_theta_max 25.00
_diffrn_reflns_theta_min 3.06
_exptl_absorpt_coefficient_mu 0.582
_exptl_absorpt_correction_T_max 0.941
_exptl_absorpt_correction_T_min 0.847
_exptl_absorpt_correction_type numerical
_exptl_absorpt_process_details 'NUMABS (Rigaku, 1999)'
_exptl_crystal_colour purple
_exptl_crystal_density_diffrn 1.334
_exptl_crystal_density_method 'not measured'
_exptl_crystal_description plate
_exptl_crystal_F_000 5536
_refine_diff_density_max 1.595
_refine_diff_density_min -1.027
_refine_diff_density_rms 0.138
_refine_ls_extinction_method none
_refine_ls_goodness_of_fit_ref 1.076
_refine_ls_hydrogen_treatment mixed
_refine_ls_matrix_type full
_refine_ls_number_parameters 775
_refine_ls_number_reflns 11945
_refine_ls_number_restraints 0
_refine_ls_restrained_S_all 1.076
_refine_ls_R_factor_all 0.0877
_refine_ls_R_factor_gt 0.0744
_refine_ls_shift/su_max 0.001
_refine_ls_shift/su_mean 0.000
_refine_ls_structure_factor_coef Fsqd
_refine_ls_weighting_details 'calc w=1/[\s^2^(Fo^2^)+(0.0828P)^2^+86.6758P] where P=(Fo^2^+2Fc^2^)/3'
_refine_ls_weighting_scheme calc
_refine_ls_wR_factor_gt 0.1922
_refine_ls_wR_factor_ref 0.2049
_reflns_number_gt 10044
_reflns_number_total 11945
_reflns_threshold_expression >2sigma(I)
_cod_data_source_file ic6b00726_si_004.cif
_cod_data_source_block 4Cl2O8
_cod_database_code 4347862

loop_
_symmetry_equiv_pos_as_xyz
'x, y, z'
'-x, y, -z+1/2'
'x+1/2, y+1/2, z'
'-x+1/2, y+1/2, -z+1/2'
'-x, -y, -z'
'x, -y, z-1/2'
'-x+1/2, -y+1/2, -z'
'x+1/2, -y+1/2, z-1/2'

loop_
_atom_site_label
_atom_site_type_symbol
_atom_site_fract_x
_atom_site_fract_y
_atom_site_fract_z
_atom_site_U_iso_or_equiv
_atom_site_adp_type
_atom_site_occupancy
_atom_site_symmetry_multiplicity
_atom_site_calc_flag
_atom_site_refinement_flags
Ru1 Ru 0.475901(17) 0.22722(2) 0.572840(17) 0.02402(16) Uani 1 1 d .
Ru2 Ru 0.727802(19) 0.52650(2) 0.669786(17) 0.02657(16) Uani 1 1 d .
Cl2 Cl 0.73729(7) 0.49505(9) 0.85691(6) 0.0433(4) Uani 1 1 d .
Cl1 Cl 0.49893(9) -0.15057(14) 0.62073(11) 0.0753(7) Uani 1 1 d .
O1 O 0.51882(16) 0.2907(2) 0.62250(15) 0.0294(9) Uani 1 1 d .
O2 O 0.68086(17) 0.4687(2) 0.61863(15) 0.0337(10) Uani 1 1 d .
N3 N 0.44205(18) 0.1545(2) 0.52863(17) 0.0256(10) Uani 1 1 d .
N2 N 0.6855(2) 0.4881(2) 0.71956(18) 0.0295(11) Uani 1 1 d .
H2 H 0.6956 0.5020 0.7499 0.035 Uiso 1 1 calc R
N4 N 0.4681(2) 0.0989(2) 0.52325(18) 0.0285(11) Uani 1 1 d .
N6 N 0.42830(19) 0.2228(2) 0.62474(18) 0.0281(11) Uani 1 1 d .
O9 O 0.7080(2) 0.5418(3) 0.82165(18) 0.0484(12) Uani 1 1 d .
N1 N 0.5230(2) 0.2567(3) 0.52442(18) 0.0294(11) Uani 1 1 d .
H1 H 0.5177 0.2358 0.4959 0.035 Uiso 1 1 calc R
N8 N 0.4256(2) 0.3081(3) 0.5567(2) 0.0330(12) Uani 1 1 d .
N5 N 0.52623(18) 0.1477(3) 0.58830(17) 0.0256(11) Uani 1 1 d .
N13 N 0.74975(19) 0.5642(3) 0.60715(19) 0.0313(12) Uani 1 1 d .
N10 N 0.8108(2) 0.5380(3) 0.75209(19) 0.0333(12) Uani 1 1 d .
N9 N 0.7770(2) 0.5732(3) 0.72146(18) 0.0309(11) Uani 1 1 d .
O7 O 0.7285(2) 0.4265(3) 0.8399(2) 0.0568(14) Uani 1 1 d .
N12 N 0.7188(2) 0.6092(3) 0.5823(2) 0.0368(13) Uani 1 1 d .
C12 C 0.5813(2) 0.3634(3) 0.6650(2) 0.0239(12) Uani 1 1 d .
N14 N 0.6766(2) 0.6064(3) 0.65258(19) 0.0321(12) Uani 1 1 d .
N11 N 0.7830(2) 0.4527(3) 0.6935(2) 0.0335(12) Uani 1 1 d .
O8 O 0.7186(3) 0.5032(3) 0.90282(19) 0.0685(17) Uani 1 1 d .
N7 N 0.4005(2) 0.2763(3) 0.6305(2) 0.0400(14) Uani 1 1 d .
C8 C 0.6447(2) 0.4447(3) 0.7128(2) 0.0235(12) Uani 1 1 d .
C5 C 0.6224(2) 0.3896(3) 0.5770(2) 0.0294(13) Uani 1 1 d .
O10 O 0.7928(2) 0.5121(3) 0.8639(2) 0.0646(16) Uani 1 1 d .
C14 C 0.5803(2) 0.3401(3) 0.5757(2) 0.0248(12) Uani 1 1 d .
C13 C 0.5589(2) 0.3302(3) 0.6192(2) 0.0256(12) Uani 1 1 d .
C11 C 0.5598(2) 0.3498(3) 0.7063(2) 0.0307(13) Uani 1 1 d .
H11 H 0.5312 0.3184 0.7047 0.037 Uiso 1 1 calc R
C6 C 0.6442(2) 0.4250(3) 0.6227(2) 0.0258(12) Uani 1 1 d .
C7 C 0.6248(2) 0.4119(3) 0.6665(2) 0.0216(11) Uani 1 1 d .
C1 C 0.5616(2) 0.3048(3) 0.5307(2) 0.0305(13) Uani 1 1 d .
C37 C 0.8133(3) 0.4704(3) 0.7372(2) 0.0323(14) Uani 1 1 d .
C9 C 0.6212(2) 0.4279(3) 0.7545(2) 0.0328(14) Uani 1 1 d .
H9 H 0.6343 0.4485 0.7852 0.039 Uiso 1 1 calc R
C21 C 0.5156(2) 0.0950(3) 0.5564(2) 0.0274(13) Uani 1 1 d .
C15 C 0.3471(2) 0.1791(3) 0.5194(2) 0.0317(14) Uani 1 1 d .
H15 H 0.3522 0.1952 0.5522 0.038 Uiso 1 1 calc R
C10 C 0.5797(2) 0.3821(3) 0.7510(2) 0.0317(14) Uani 1 1 d .
H10 H 0.5643 0.3722 0.7792 0.038 Uiso 1 1 calc R
C20 C 0.3901(2) 0.1564(3) 0.4986(2) 0.0282(13) Uani 1 1 d .
C4 C 0.6427(3) 0.4046(4) 0.5356(2) 0.0400(16) Uani 1 1 d .
H4 H 0.6693 0.4387 0.5365 0.048 Uiso 1 1 calc R
C53 C 0.7867(3) 0.5334(3) 0.5804(2) 0.0305(14) Uani 1 1 d .
C25 C 0.5702(2) 0.1425(3) 0.6240(2) 0.0330(14) Uani 1 1 d .
H25 H 0.5788 0.1795 0.6461 0.040 Uiso 1 1 calc R
C19 C 0.3841(3) 0.1342(3) 0.4512(2) 0.0319(14) Uani 1 1 d .
H19 H 0.4138 0.1182 0.4377 0.038 Uiso 1 1 calc R
C52 C 0.8347(3) 0.5116(3) 0.6064(2) 0.0355(15) Uani 1 1 d .
H52 H 0.8428 0.5182 0.6408 0.043 Uiso 1 1 calc R
C54 C 0.6803(3) 0.6351(3) 0.6082(3) 0.0364(15) Uani 1 1 d .
C38 C 0.8491(3) 0.4264(4) 0.7638(3) 0.0453(17) Uani 1 1 d .
H38 H 0.8692 0.4401 0.7942 0.054 Uiso 1 1 calc R
C31 C 0.4299(2) 0.1732(4) 0.6629(2) 0.0343(15) Uani 1 1 d .
C51 C 0.8708(3) 0.4800(4) 0.5815(3) 0.0430(17) Uani 1 1 d .
H51 H 0.9038 0.4645 0.5990 0.052 Uiso 1 1 calc R
C55 C 0.6494(3) 0.6904(4) 0.5908(3) 0.0468(18) Uani 1 1 d .
H55 H 0.6527 0.7104 0.5602 0.056 Uiso 1 1 calc R
C22 C 0.5477(3) 0.0373(4) 0.5585(3) 0.0426(17) Uani 1 1 d .
H22 H 0.5401 0.0016 0.5352 0.051 Uiso 1 1 calc R
C2 C 0.5863(3) 0.3219(4) 0.4889(2) 0.0431(17) Uani 1 1 d .
H2A H 0.5754 0.2988 0.4587 0.052 Uiso 1 1 calc R
C32 C 0.3985(3) 0.3228(4) 0.5927(3) 0.0416(17) Uani 1 1 d .
C24 C 0.6017(3) 0.0866(4) 0.6288(3) 0.0472(18) Uani 1 1 d .
H24 H 0.6311 0.0836 0.6547 0.057 Uiso 1 1 calc R
C50 C 0.8594(3) 0.4707(4) 0.5317(3) 0.0494(19) Uani 1 1 d .
H50 H 0.8851 0.4503 0.5149 0.059 Uiso 1 1 calc R
C47 C 0.7792(2) 0.6453(3) 0.7328(2) 0.0332(14) Uani 1 1 d .
C16 C 0.2969(2) 0.1779(3) 0.4915(3) 0.0357(15) Uani 1 1 d .
H16 H 0.2670 0.1915 0.5056 0.043 Uiso 1 1 calc R
C18 C 0.3335(3) 0.1356(3) 0.4231(2) 0.0356(15) Uani 1 1 d .
H18 H 0.3286 0.1217 0.3898 0.043 Uiso 1 1 calc R
C36 C 0.4225(3) 0.3513(4) 0.5182(3) 0.0498(19) Uani 1 1 d .
H36 H 0.4415 0.3406 0.4923 0.060 Uiso 1 1 calc R
C58 C 0.6428(3) 0.6315(4) 0.6789(3) 0.0448(17) Uani 1 1 d .
H58 H 0.6397 0.6112 0.7095 0.054 Uiso 1 1 calc R
C42 C 0.7792(3) 0.6902(3) 0.6945(3) 0.0402(16) Uani 1 1 d .
H42 H 0.7775 0.6741 0.6619 0.048 Uiso 1 1 calc R
C46 C 0.7814(3) 0.6676(4) 0.7806(3) 0.0416(16) Uani 1 1 d .
H46 H 0.7805 0.6357 0.8063 0.050 Uiso 1 1 calc R
C3 C 0.6246(3) 0.3700(4) 0.4917(3) 0.050(2) Uani 1 1 d .
H3 H 0.6396 0.3806 0.4633 0.061 Uiso 1 1 calc R
C48 C 0.7742(3) 0.5239(3) 0.5302(3) 0.0389(16) Uani 1 1 d .
H48 H 0.7413 0.5397 0.5128 0.047 Uiso 1 1 calc R
C57 C 0.6115(4) 0.6876(4) 0.6625(4) 0.069(3) Uani 1 1 d .
H57 H 0.5880 0.7065 0.6822 0.083 Uiso 1 1 calc R
C23 C 0.5907(3) 0.0338(4) 0.5954(3) 0.049(2) Uani 1 1 d .
H23 H 0.6131 -0.0052 0.5980 0.059 Uiso 1 1 calc R
C41 C 0.7890(3) 0.3919(4) 0.6729(4) 0.056(2) Uani 1 1 d .
H41 H 0.7700 0.3806 0.6415 0.067 Uiso 1 1 calc R
C49 C 0.8105(3) 0.4910(4) 0.5058(3) 0.0480(18) Uani 1 1 d .
H49 H 0.8020 0.4824 0.4716 0.058 Uiso 1 1 calc R
C40 C 0.8255(4) 0.3443(4) 0.7002(3) 0.059(2) Uani 1 1 d .
H40 H 0.8294 0.2999 0.6875 0.070 Uiso 1 1 calc R
C43 C 0.7818(3) 0.7611(3) 0.7049(3) 0.0481(19) Uani 1 1 d .
H43 H 0.7814 0.7931 0.6790 0.058 Uiso 1 1 calc R
C39 C 0.8552(3) 0.3630(4) 0.7455(3) 0.055(2) Uani 1 1 d .
H39 H 0.8794 0.3315 0.7633 0.066 Uiso 1 1 calc R
C56 C 0.6147(3) 0.7153(4) 0.6176(4) 0.064(2) Uani 1 1 d .
H56 H 0.5923 0.7523 0.6055 0.077 Uiso 1 1 calc R
C30 C 0.4423(2) 0.1061(3) 0.6534(3) 0.0377(15) Uani 1 1 d .
H30 H 0.4496 0.0937 0.6220 0.045 Uiso 1 1 calc R
C35 C 0.3926(4) 0.4105(4) 0.5152(3) 0.064(2) Uani 1 1 d .
H35 H 0.3912 0.4399 0.4878 0.077 Uiso 1 1 calc R
C26 C 0.4186(3) 0.1911(5) 0.7087(3) 0.059(2) Uani 1 1 d .
H26 H 0.4098 0.2368 0.7157 0.070 Uiso 1 1 calc R
C45 C 0.7849(3) 0.7371(4) 0.7905(3) 0.0478(18) Uani 1 1 d .
H45 H 0.7871 0.7531 0.8232 0.057 Uiso 1 1 calc R
C17 C 0.2901(3) 0.1572(3) 0.4437(3) 0.0391(16) Uani 1 1 d .
H17 H 0.2557 0.1575 0.4245 0.047 Uiso 1 1 calc R
O5 O 0.5516(3) -0.1423(6) 0.6468(3) 0.129(4) Uani 1 1 d .
C28 C 0.4334(3) 0.0748(6) 0.7352(3) 0.063(2) Uani 1 1 d .
H28 H 0.4350 0.0414 0.7603 0.076 Uiso 1 1 calc R
C44 C 0.7850(3) 0.7834(4) 0.7521(3) 0.057(2) Uani 1 1 d .
H44 H 0.7874 0.8309 0.7589 0.068 Uiso 1 1 calc R
C33 C 0.3671(3) 0.3829(4) 0.5928(4) 0.060(2) Uani 1 1 d .
H33 H 0.3485 0.3926 0.6191 0.072 Uiso 1 1 calc R
C29 C 0.4442(3) 0.0568(5) 0.6902(3) 0.055(2) Uani 1 1 d .
H29 H 0.4528 0.0108 0.6838 0.067 Uiso 1 1 calc R
O4 O 0.4968(3) -0.2018(5) 0.5867(3) 0.115(3) Uani 1 1 d .
O3 O 0.4595(3) -0.1506(5) 0.6507(3) 0.122(3) Uani 1 1 d .
C27 C 0.4206(4) 0.1397(7) 0.7442(3) 0.082(3) Uani 1 1 d .
H27 H 0.4127 0.1510 0.7756 0.098 Uiso 1 1 calc R
C34 C 0.3645(4) 0.4265(4) 0.5534(4) 0.064(2) Uani 1 1 d .
H34 H 0.3439 0.4671 0.5520 0.076 Uiso 1 1 calc R
O6 O 0.4888(4) -0.0938(6) 0.5883(6) 0.189(6) Uani 1 1 d .

loop_
_atom_site_aniso_label
_atom_site_aniso_U_11
_atom_site_aniso_U_22
_atom_site_aniso_U_33
_atom_site_aniso_U_23
_atom_site_aniso_U_13
_atom_site_aniso_U_12
Ru1 0.0144(2) 0.0274(3) 0.0298(3) -0.00961(19) 0.00237(19) -0.00436(18)
Ru2 0.0232(3) 0.0262(3) 0.0285(3) 0.00478(19) -0.0010(2) -0.00880(19)
Cl2 0.0335(9) 0.0536(10) 0.0376(9) 0.0096(8) -0.0098(7) -0.0143(8)
Cl1 0.0441(12) 0.0799(16) 0.1058(19) -0.0098(15) 0.0237(13) 0.0079(11)
O1 0.024(2) 0.033(2) 0.032(2) -0.0107(18) 0.0078(18) -0.0100(18)
O2 0.032(2) 0.039(2) 0.028(2) 0.0018(18) 0.0001(19) -0.016(2)
N3 0.017(2) 0.033(3) 0.026(2) -0.011(2) 0.000(2) 0.001(2)
N2 0.030(3) 0.031(3) 0.024(3) 0.000(2) -0.006(2) -0.012(2)
N4 0.027(3) 0.028(3) 0.029(3) -0.006(2) 0.000(2) 0.004(2)
N6 0.017(2) 0.034(3) 0.034(3) -0.015(2) 0.006(2) -0.014(2)
O9 0.050(3) 0.047(3) 0.042(3) -0.002(2) -0.013(2) -0.006(2)
N1 0.027(3) 0.037(3) 0.025(3) -0.010(2) 0.006(2) -0.005(2)
N8 0.020(3) 0.029(3) 0.047(3) -0.012(2) -0.003(2) 0.002(2)
N5 0.017(2) 0.038(3) 0.022(2) -0.012(2) 0.0017(19) -0.001(2)
N13 0.023(3) 0.032(3) 0.037(3) 0.009(2) -0.002(2) -0.013(2)
N10 0.033(3) 0.029(3) 0.035(3) 0.003(2) -0.002(2) -0.004(2)
N9 0.025(3) 0.032(3) 0.034(3) 0.010(2) -0.001(2) -0.011(2)
O7 0.052(3) 0.043(3) 0.065(3) 0.013(3) -0.021(3) -0.009(2)
N12 0.036(3) 0.032(3) 0.040(3) 0.010(2) 0.001(3) -0.012(2)
C12 0.021(3) 0.019(3) 0.030(3) -0.003(2) 0.000(2) -0.006(2)
N14 0.027(3) 0.033(3) 0.036(3) 0.004(2) 0.004(2) -0.002(2)
N11 0.028(3) 0.034(3) 0.038(3) 0.005(2) 0.008(2) -0.004(2)
O8 0.075(4) 0.095(5) 0.033(3) 0.005(3) 0.001(3) -0.025(4)
N7 0.020(3) 0.043(3) 0.058(4) -0.026(3) 0.009(3) -0.006(2)
C8 0.023(3) 0.019(3) 0.025(3) 0.001(2) -0.003(2) -0.002(2)
C5 0.024(3) 0.034(3) 0.031(3) 0.001(3) 0.006(3) -0.005(3)
O10 0.037(3) 0.075(4) 0.072(4) 0.020(3) -0.020(3) -0.022(3)
C14 0.020(3) 0.026(3) 0.028(3) -0.002(2) 0.003(2) -0.005(2)
C13 0.015(3) 0.020(3) 0.040(3) -0.007(2) -0.001(2) -0.008(2)
C11 0.020(3) 0.035(3) 0.036(3) -0.005(3) 0.000(3) -0.009(3)
C6 0.020(3) 0.023(3) 0.033(3) 0.004(2) 0.001(2) -0.006(2)
C7 0.015(3) 0.019(3) 0.029(3) 0.001(2) -0.003(2) -0.002(2)
C1 0.030(3) 0.036(3) 0.025(3) -0.001(3) 0.002(3) -0.003(3)
C37 0.032(3) 0.040(4) 0.024(3) 0.008(3) 0.002(3) -0.003(3)
C9 0.029(3) 0.039(3) 0.027(3) -0.002(3) -0.004(3) -0.009(3)
C21 0.024(3) 0.036(3) 0.019(3) -0.006(2) -0.006(2) -0.006(3)
C15 0.026(3) 0.031(3) 0.036(3) -0.006(3) -0.001(3) -0.008(3)
C10 0.031(3) 0.042(4) 0.023(3) -0.008(3) 0.007(3) -0.018(3)
C20 0.023(3) 0.022(3) 0.037(3) -0.002(2) -0.004(3) -0.004(2)
C4 0.042(4) 0.047(4) 0.031(3) -0.009(3) 0.007(3) -0.024(3)
C53 0.032(3) 0.025(3) 0.035(3) 0.006(3) 0.006(3) -0.008(3)
C25 0.029(3) 0.039(3) 0.028(3) -0.008(3) -0.004(3) -0.003(3)
C19 0.027(3) 0.029(3) 0.036(3) -0.005(3) -0.006(3) -0.001(3)
C52 0.032(3) 0.039(3) 0.034(3) 0.006(3) 0.002(3) -0.009(3)
C54 0.025(3) 0.038(4) 0.046(4) 0.007(3) 0.006(3) -0.004(3)
C38 0.044(4) 0.040(4) 0.051(4) 0.011(3) 0.004(3) 0.000(3)
C31 0.009(3) 0.055(4) 0.038(3) -0.009(3) 0.001(2) -0.016(3)
C51 0.037(4) 0.045(4) 0.047(4) 0.005(3) 0.008(3) 0.004(3)
C55 0.033(4) 0.046(4) 0.063(5) 0.017(4) 0.012(4) 0.005(3)
C22 0.036(4) 0.047(4) 0.038(4) -0.019(3) -0.014(3) 0.015(3)
C2 0.037(4) 0.066(5) 0.026(3) -0.014(3) 0.005(3) -0.011(3)
C32 0.018(3) 0.048(4) 0.057(4) -0.016(4) -0.001(3) -0.006(3)
C24 0.029(4) 0.063(5) 0.045(4) -0.021(4) -0.009(3) 0.010(3)
C50 0.058(5) 0.048(4) 0.044(4) 0.000(3) 0.015(4) -0.002(4)
C47 0.028(3) 0.032(3) 0.038(3) -0.002(3) -0.001(3) -0.017(3)
C16 0.018(3) 0.028(3) 0.059(4) -0.004(3) 0.000(3) 0.001(2)
C18 0.035(4) 0.036(3) 0.030(3) -0.002(3) -0.013(3) -0.002(3)
C36 0.052(5) 0.040(4) 0.052(4) -0.002(3) -0.007(4) 0.006(3)
C58 0.032(4) 0.044(4) 0.062(5) 0.013(3) 0.018(4) 0.001(3)
C42 0.032(4) 0.042(4) 0.044(4) -0.003(3) -0.001(3) -0.015(3)
C46 0.039(4) 0.041(4) 0.043(4) -0.001(3) 0.004(3) -0.013(3)
C3 0.057(5) 0.062(5) 0.036(4) -0.007(3) 0.018(4) -0.028(4)
C48 0.034(4) 0.034(3) 0.046(4) 0.008(3) -0.002(3) 0.000(3)
C57 0.053(5) 0.059(5) 0.103(7) 0.019(5) 0.036(5) 0.008(4)
C23 0.035(4) 0.048(4) 0.056(5) -0.022(4) -0.016(3) 0.020(3)
C41 0.027(4) 0.045(4) 0.102(7) -0.041(4) 0.027(4) -0.012(3)
C49 0.060(5) 0.042(4) 0.041(4) 0.004(3) 0.004(4) -0.002(4)
C40 0.071(6) 0.032(4) 0.073(6) 0.000(4) 0.011(5) 0.012(4)
C43 0.060(5) 0.029(3) 0.053(5) 0.010(3) 0.004(4) -0.019(3)
C39 0.053(5) 0.041(4) 0.070(5) 0.010(4) 0.004(4) 0.014(4)
C56 0.047(5) 0.058(5) 0.088(7) 0.030(5) 0.015(5) 0.017(4)
C30 0.023(3) 0.050(4) 0.040(4) 0.001(3) 0.005(3) -0.013(3)
C35 0.073(6) 0.052(5) 0.063(5) 0.005(4) -0.002(5) 0.018(4)
C26 0.037(4) 0.104(7) 0.036(4) -0.010(4) 0.010(3) -0.009(4)
C45 0.056(5) 0.038(4) 0.049(4) -0.006(3) 0.006(4) -0.015(3)
C17 0.032(4) 0.033(3) 0.046(4) 0.003(3) -0.013(3) -0.001(3)
O5 0.056(4) 0.213(10) 0.107(6) -0.087(7) -0.015(4) 0.037(6)
C28 0.031(4) 0.101(8) 0.052(5) 0.025(5) -0.010(4) -0.014(5)
C44 0.056(5) 0.031(4) 0.080(6) -0.005(4) 0.001(4) -0.020(4)
C33 0.040(4) 0.050(5) 0.092(7) -0.030(5) 0.018(4) 0.003(4)
C29 0.030(4) 0.074(5) 0.058(5) 0.018(4) -0.006(4) -0.021(4)
O4 0.090(6) 0.169(8) 0.080(5) -0.062(6) -0.008(4) -0.021(6)
O3 0.067(5) 0.187(9) 0.117(7) 0.005(7) 0.032(5) 0.011(6)
C27 0.056(6) 0.157(11) 0.033(4) 0.013(6) 0.009(4) -0.023(7)
C34 0.060(5) 0.042(4) 0.083(6) 0.000(4) -0.008(5) 0.018(4)
O6 0.122(9) 0.175(11) 0.294(16) 0.127(11) 0.102(10) 0.067(8)

loop_
_atom_type_symbol
_atom_type_description
_atom_type_scat_dispersion_real
_atom_type_scat_dispersion_imag
_atom_type_scat_source
C C 0.0033 0.0016 'International Tables Vol C Tables 4.2.6.8 and 6.1.1.4'
H H 0.0000 0.0000 'International Tables Vol C Tables 4.2.6.8 and 6.1.1.4'
Cl Cl 0.1484 0.1585 'International Tables Vol C Tables 4.2.6.8 and 6.1.1.4'
N N 0.0061 0.0033 'International Tables Vol C Tables 4.2.6.8 and 6.1.1.4'
O O 0.0106 0.0060 'International Tables Vol C Tables 4.2.6.8 and 6.1.1.4'
Ru Ru -1.2594 0.8363 'International Tables Vol C Tables 4.2.6.8 and 6.1.1.4'

loop_
_geom_angle_atom_site_label_1
_geom_angle_atom_site_label_2
_geom_angle_atom_site_label_3
_geom_angle
N3 Ru1 N5 76.95(19)
N3 Ru1 N1 92.4(2)
N5 Ru1 N1 86.3(2)
N3 Ru1 N6 98.95(19)
N5 Ru1 N6 104.5(2)
N1 Ru1 N6 165.82(19)
N3 Ru1 O1 171.24(19)
N5 Ru1 O1 94.32(18)
N1 Ru1 O1 87.74(18)
N6 Ru1 O1 82.31(17)
N3 Ru1 N8 103.2(2)
N5 Ru1 N8 179.3(2)
N1 Ru1 N8 93.1(2)
N6 Ru1 N8 76.1(2)
O1 Ru1 N8 85.56(18)
N9 Ru2 N2 91.5(2)
N9 Ru2 O2 173.9(2)
N2 Ru2 O2 87.05(18)
N9 Ru2 N14 96.9(2)
N2 Ru2 N14 93.0(2)
O2 Ru2 N14 89.1(2)
N9 Ru2 N13 102.6(2)
N2 Ru2 N13 163.7(2)
O2 Ru2 N13 79.84(18)
N14 Ru2 N13 77.2(2)
N9 Ru2 N11 76.8(2)
N2 Ru2 N11 86.2(2)
O2 Ru2 N11 97.2(2)
N14 Ru2 N11 173.7(2)
N13 Ru2 N11 104.9(2)
O7 Cl2 O10 111.1(4)
O7 Cl2 O8 109.8(4)
O10 Cl2 O8 108.5(4)
O7 Cl2 O9 109.7(3)
O10 Cl2 O9 109.4(3)
O8 Cl2 O9 108.3(4)
O4 Cl1 O3 117.0(6)
O4 Cl1 O5 111.0(5)
O3 Cl1 O5 114.0(6)
O4 Cl1 O6 99.0(8)
O3 Cl1 O6 107.3(6)
O5 Cl1 O6 106.8(8)
C13 O1 Ru1 131.3(4)
C6 O2 Ru2 131.3(4)
N4 N3 C20 113.2(5)
N4 N3 Ru1 119.7(4)
C20 N3 Ru1 127.1(4)
C8 N2 Ru2 129.1(4)
C8 N2 H2 115.5
Ru2 N2 H2 115.5
N3 N4 C21 112.1(5)
N7 N6 C31 114.2(5)
N7 N6 Ru1 117.2(4)
C31 N6 Ru1 127.2(4)
C1 N1 Ru1 127.7(4)
C1 N1 H1 116.1
Ru1 N1 H1 116.1
C32 N8 C36 118.9(6)
C32 N8 Ru1 112.9(5)
C36 N8 Ru1 127.6(5)
C21 N5 C25 117.8(5)
C21 N5 Ru1 113.3(4)
C25 N5 Ru1 128.8(4)
N12 N13 C53 114.0(5)
N12 N13 Ru2 117.8(4)
C53 N13 Ru2 125.7(4)
N9 N10 C37 111.6(5)
N10 N9 C47 112.1(5)
N10 N9 Ru2 120.2(4)
C47 N9 Ru2 127.5(4)
N13 N12 C54 112.9(5)
C11 C12 C13 119.0(5)
C11 C12 C7 120.6(5)
C13 C12 C7 120.4(5)
C58 N14 C54 119.4(6)
C58 N14 Ru2 127.6(5)
C54 N14 Ru2 113.0(4)
C41 N11 C37 121.0(6)
C41 N11 Ru2 127.6(5)
C37 N11 Ru2 111.2(4)
N6 N7 C32 113.3(5)
N2 C8 C9 117.1(5)
N2 C8 C7 124.1(5)
C9 C8 C7 118.8(5)
C4 C5 C14 120.5(6)
C4 C5 C6 118.7(5)
C14 C5 C6 120.9(5)
C13 C14 C1 123.5(5)
C13 C14 C5 117.4(5)
C1 C14 C5 119.1(5)
O1 C13 C14 124.1(5)
O1 C13 C12 114.0(5)
C14 C13 C12 121.9(5)
C12 C11 C10 120.6(5)
C12 C11 H11 119.7
C10 C11 H11 119.7
O2 C6 C7 124.2(5)
O2 C6 C5 114.5(5)
C7 C6 C5 121.3(5)
C6 C7 C8 124.0(5)
C6 C7 C12 117.9(5)
C8 C7 C12 118.0(5)
N1 C1 C14 125.4(5)
N1 C1 C2 117.6(5)
C14 C1 C2 117.1(5)
N11 C37 C38 122.8(6)
N11 C37 N10 117.2(5)
C38 C37 N10 119.7(6)
C10 C9 C8 120.9(5)
C10 C9 H9 119.6
C8 C9 H9 119.6
N5 C21 C22 122.4(5)
N5 C21 N4 116.4(5)
C22 C21 N4 121.0(5)
C16 C15 C20 119.0(6)
C16 C15 H15 120.5
C20 C15 H15 120.5
C9 C10 C11 121.1(6)
C9 C10 H10 119.4
C11 C10 H10 119.4
C19 C20 C15 121.8(6)
C19 C20 N3 119.4(5)
C15 C20 N3 118.8(5)
C5 C4 C3 120.5(6)
C5 C4 H4 119.7
C3 C4 H4 119.7
C52 C53 C48 121.3(6)
C52 C53 N13 117.7(6)
C48 C53 N13 120.9(6)
C24 C25 N5 122.2(6)
C24 C25 H25 118.9
N5 C25 H25 118.9
C20 C19 C18 118.4(6)
C20 C19 H19 120.8
C18 C19 H19 120.8
C53 C52 C51 118.9(6)
C53 C52 H52 120.5
C51 C52 H52 120.5
N14 C54 C55 121.3(6)
N14 C54 N12 117.8(6)
C55 C54 N12 120.8(6)
C39 C38 C37 118.7(7)
C39 C38 H38 120.7
C37 C38 H38 120.7
C30 C31 C26 120.1(7)
C30 C31 N6 118.8(6)
C26 C31 N6 121.1(7)
C50 C51 C52 120.8(7)
C50 C51 H51 119.6
C52 C51 H51 119.6
C56 C55 C54 118.9(7)
C56 C55 H55 120.5
C54 C55 H55 120.5
C23 C22 C21 117.8(6)
C23 C22 H22 121.1
C21 C22 H22 121.1
C3 C2 C1 121.5(6)
C3 C2 H2A 119.2
C1 C2 H2A 119.2
N8 C32 N7 117.6(6)
N8 C32 C33 122.7(8)
N7 C32 C33 119.7(7)
C25 C24 C23 119.1(6)
C25 C24 H24 120.4
C23 C24 H24 120.4
C51 C50 C49 120.2(7)
C51 C50 H50 119.9
C49 C50 H50 119.9
C42 C47 C46 121.9(6)
C42 C47 N9 117.5(6)
C46 C47 N9 120.6(6)
C17 C16 C15 120.2(6)
C17 C16 H16 119.9
C15 C16 H16 119.9
C17 C18 C19 120.3(6)
C17 C18 H18 119.9
C19 C18 H18 119.9
N8 C36 C35 122.0(8)
N8 C36 H36 119.0
C35 C36 H36 119.0
N14 C58 C57 120.6(7)
N14 C58 H58 119.7
C57 C58 H58 119.7
C47 C42 C43 118.4(6)
C47 C42 H42 120.8
C43 C42 H42 120.8
C47 C46 C45 119.2(7)
C47 C46 H46 120.4
C45 C46 H46 120.4
C2 C3 C4 121.2(6)
C2 C3 H3 119.4
C4 C3 H3 119.4
C53 C48 C49 119.1(7)
C53 C48 H48 120.4
C49 C48 H48 120.4
C56 C57 C58 119.6(8)
C56 C57 H57 120.2
C58 C57 H57 120.2
C22 C23 C24 120.6(6)
C22 C23 H23 119.7
C24 C23 H23 119.7
N11 C41 C40 117.4(8)
N11 C41 H41 121.3
C40 C41 H41 121.3
C50 C49 C48 119.6(7)
C50 C49 H49 120.2
C48 C49 H49 120.2
C39 C40 C41 120.6(7)
C39 C40 H40 119.7
C41 C40 H40 119.7
C44 C43 C42 120.1(7)
C44 C43 H43 120.0
C42 C43 H43 120.0
C38 C39 C40 119.5(7)
C38 C39 H39 120.3
C40 C39 H39 120.3
C55 C56 C57 120.1(8)
C55 C56 H56 119.9
C57 C56 H56 119.9
C31 C30 C29 119.8(7)
C31 C30 H30 120.1
C29 C30 H30 120.1
C36 C35 C34 119.2(8)
C36 C35 H35 120.4
C34 C35 H35 120.4
C31 C26 C27 117.9(9)
C31 C26 H26 121.1
C27 C26 H26 121.1
C46 C45 C44 119.6(7)
C46 C45 H45 120.2
C44 C45 H45 120.2
C16 C17 C18 120.2(6)
C16 C17 H17 119.9
C18 C17 H17 119.9
C27 C28 C29 120.2(9)
C27 C28 H28 119.9
C29 C28 H28 119.9
C43 C44 C45 120.8(7)
C43 C44 H44 119.6
C45 C44 H44 119.6
C34 C33 C32 117.7(8)
C34 C33 H33 121.2
C32 C33 H33 121.2
C28 C29 C30 119.9(9)
C28 C29 H29 120.1
C30 C29 H29 120.1
C28 C27 C26 122.1(9)
C28 C27 H27 118.9
C26 C27 H27 118.9
C33 C34 C35 119.5(7)
C33 C34 H34 120.3
C35 C34 H34 120.3

loop_
_geom_bond_atom_site_label_1
_geom_bond_atom_site_label_2
_geom_bond_distance
Ru1 N3 1.981(5)
Ru1 N5 2.019(5)
Ru1 N1 2.025(5)
Ru1 N6 2.029(5)
Ru1 O1 2.035(4)
Ru1 N8 2.042(5)
Ru2 N9 1.967(5)
Ru2 N2 2.028(5)
Ru2 O2 2.041(4)
Ru2 N14 2.043(5)
Ru2 N13 2.045(5)
Ru2 N11 2.050(5)
Cl2 O7 1.429(5)
Cl2 O10 1.435(5)
Cl2 O8 1.438(6)
Cl2 O9 1.454(5)
Cl1 O4 1.371(8)
Cl1 O3 1.405(8)
Cl1 O5 1.426(8)
Cl1 O6 1.427(10)
O1 C13 1.297(7)
O2 C6 1.285(7)
N3 N4 1.297(7)
N3 C20 1.445(7)
N2 C8 1.333(7)
N2 H2 0.8800
N4 C21 1.396(7)
N6 N7 1.291(7)
N6 C31 1.431(8)
N1 C1 1.352(8)
N1 H1 0.8800
N8 C32 1.334(9)
N8 C36 1.354(9)
N5 C21 1.357(7)
N5 C25 1.372(8)
N13 N12 1.301(7)
N13 C53 1.426(8)
N10 N9 1.302(7)
N10 C37 1.392(8)
N9 C47 1.447(8)
N12 C54 1.405(8)
C12 C11 1.373(8)
C12 C13 1.455(8)
C12 C7 1.456(7)
N14 C58 1.313(8)
N14 C54 1.367(8)
N11 C41 1.340(8)
N11 C37 1.369(8)
N7 C32 1.381(10)
C8 C9 1.425(8)
C8 C7 1.448(8)
C5 C4 1.365(8)
C5 C14 1.442(8)
C5 C6 1.471(8)
C14 C13 1.415(8)
C14 C1 1.437(8)
C11 C10 1.408(8)
C11 H11 0.9500
C6 C7 1.405(8)
C1 C2 1.446(9)
C37 C38 1.378(9)
C9 C10 1.379(8)
C9 H9 0.9500
C21 C22 1.391(9)
C15 C16 1.383(9)
C15 C20 1.390(9)
C15 H15 0.9500
C10 H10 0.9500
C20 C19 1.369(8)
C4 C3 1.402(9)
C4 H4 0.9500
C53 C52 1.382(9)
C53 C48 1.384(9)
C25 C24 1.353(10)
C25 H25 0.9500
C19 C18 1.392(9)
C19 H19 0.9500
C52 C51 1.383(10)
C52 H52 0.9500
C54 C55 1.378(9)
C38 C39 1.360(10)
C38 H38 0.9500
C31 C30 1.388(9)
C31 C26 1.388(10)
C51 C50 1.372(10)
C51 H51 0.9500
C55 C56 1.337(11)
C55 H55 0.9500
C22 C23 1.373(9)
C22 H22 0.9500
C2 C3 1.350(10)
C2 H2A 0.9500
C32 C33 1.424(10)
C24 C23 1.385(9)
C24 H24 0.9500
C50 C49 1.392(11)
C50 H50 0.9500
C47 C42 1.378(9)
C47 C46 1.385(9)
C16 C17 1.366(10)
C16 H16 0.9500
C18 C17 1.392(10)
C18 H18 0.9500
C36 C35 1.383(11)
C36 H36 0.9500
C58 C57 1.390(11)
C58 H58 0.9500
C42 C43 1.416(10)
C42 H42 0.9500
C46 C45 1.390(9)
C46 H46 0.9500
C3 H3 0.9500
C48 C49 1.392(10)
C48 H48 0.9500
C57 C56 1.371(12)
C57 H57 0.9500
C23 H23 0.9500
C41 C40 1.440(12)
C41 H41 0.9500
C49 H49 0.9500
C40 C39 1.404(12)
C40 H40 0.9500
C43 C44 1.368(11)
C43 H43 0.9500
C39 H39 0.9500
C56 H56 0.9500
C30 C29 1.398(10)
C30 H30 0.9500
C35 C34 1.405(13)
C35 H35 0.9500
C26 C27 1.403(14)
C26 H26 0.9500
C45 C44 1.397(11)
C45 H45 0.9500
C17 H17 0.9500
C28 C27 1.346(15)
C28 C29 1.366(13)
C28 H28 0.9500
C44 H44 0.9500
C33 C34 1.380(13)
C33 H33 0.9500
C29 H29 0.9500
C27 H27 0.9500
C34 H34 0.9500

loop_
_geom_hbond_atom_site_label_D
_geom_hbond_atom_site_label_H
_geom_hbond_atom_site_label_A
_geom_hbond_distance_DH
_geom_hbond_distance_HA
_geom_hbond_distance_DA
_geom_hbond_angle_DHA
_geom_hbond_site_symmetry_A
N1 H1 O4 0.88 2.35 3.221(8) 168.7 5_656

loop_
_geom_torsion_atom_site_label_1
_geom_torsion_atom_site_label_2
_geom_torsion_atom_site_label_3
_geom_torsion_atom_site_label_4
_geom_torsion
N3 Ru1 O1 C13 90.8(12)
N5 Ru1 O1 C13 85.7(5)
N1 Ru1 O1 C13 -0.4(5)
N6 Ru1 O1 C13 -170.3(5)
N8 Ru1 O1 C13 -93.7(5)
N9 Ru2 O2 C6 71.8(19)
N2 Ru2 O2 C6 -4.2(5)
N14 Ru2 O2 C6 -97.3(5)
N13 Ru2 O2 C6 -174.5(6)
N11 Ru2 O2 C6 81.6(5)
N5 Ru1 N3 N4 -10.8(4)
N1 Ru1 N3 N4 74.8(4)
N6 Ru1 N3 N4 -113.7(4)
O1 Ru1 N3 N4 -16.1(14)
N8 Ru1 N3 N4 168.5(4)
N5 Ru1 N3 C20 171.7(5)
N1 Ru1 N3 C20 -102.7(5)
N6 Ru1 N3 C20 68.8(5)
O1 Ru1 N3 C20 166.4(10)
N8 Ru1 N3 C20 -8.9(5)
N9 Ru2 N2 C8 -175.4(5)
O2 Ru2 N2 C8 -1.3(5)
N14 Ru2 N2 C8 87.6(5)
N13 Ru2 N2 C8 35.2(11)
N11 Ru2 N2 C8 -98.7(5)
C20 N3 N4 C21 -173.4(5)
Ru1 N3 N4 C21 8.7(6)
N3 Ru1 N6 N7 -116.9(4)
N5 Ru1 N6 N7 164.4(4)
N1 Ru1 N6 N7 26.0(11)
O1 Ru1 N6 N7 71.9(4)
N8 Ru1 N6 N7 -15.4(4)
N3 Ru1 N6 C31 77.6(5)
N5 Ru1 N6 C31 -1.1(5)
N1 Ru1 N6 C31 -139.5(8)
O1 Ru1 N6 C31 -93.6(5)
N8 Ru1 N6 C31 179.1(5)
N3 Ru1 N1 C1 -175.8(5)
N5 Ru1 N1 C1 -99.1(5)
N6 Ru1 N1 C1 40.8(11)
O1 Ru1 N1 C1 -4.6(5)
N8 Ru1 N1 C1 80.8(5)
N3 Ru1 N8 C32 109.6(4)
N5 Ru1 N8 C32 -149(19)
N1 Ru1 N8 C32 -157.2(4)
N6 Ru1 N8 C32 13.5(4)
O1 Ru1 N8 C32 -69.7(4)
N3 Ru1 N8 C36 -79.5(6)
N5 Ru1 N8 C36 22(20)
N1 Ru1 N8 C36 13.7(6)
N6 Ru1 N8 C36 -175.7(6)
O1 Ru1 N8 C36 101.2(6)
N3 Ru1 N5 C21 10.3(4)
N1 Ru1 N5 C21 -83.1(4)
N6 Ru1 N5 C21 106.3(4)
O1 Ru1 N5 C21 -170.5(4)
N8 Ru1 N5 C21 -91(20)
N3 Ru1 N5 C25 -174.1(5)
N1 Ru1 N5 C25 92.6(5)
N6 Ru1 N5 C25 -78.0(5)
O1 Ru1 N5 C25 5.1(5)
N8 Ru1 N5 C25 85(20)
N9 Ru2 N13 N12 -105.3(4)
N2 Ru2 N13 N12 43.3(10)
O2 Ru2 N13 N12 80.4(4)
N14 Ru2 N13 N12 -10.9(4)
N11 Ru2 N13 N12 175.2(4)
N9 Ru2 N13 C53 93.6(5)
N2 Ru2 N13 C53 -117.7(8)
O2 Ru2 N13 C53 -80.6(5)
N14 Ru2 N13 C53 -172.0(5)
N11 Ru2 N13 C53 14.2(5)
C37 N10 N9 C47 -172.2(5)
C37 N10 N9 Ru2 11.2(7)
N2 Ru2 N9 N10 70.9(5)
O2 Ru2 N9 N10 -5(2)
N14 Ru2 N9 N10 164.1(4)
N13 Ru2 N9 N10 -117.5(5)
N11 Ru2 N9 N10 -14.9(4)
N2 Ru2 N9 C47 -105.0(5)
O2 Ru2 N9 C47 179(100)
N14 Ru2 N9 C47 -11.8(5)
N13 Ru2 N9 C47 66.6(5)
N11 Ru2 N9 C47 169.2(5)
C53 N13 N12 C54 175.6(5)
Ru2 N13 N12 C54 12.4(6)
N9 Ru2 N14 C58 -71.2(6)
N2 Ru2 N14 C58 20.6(6)
O2 Ru2 N14 C58 107.6(6)
N13 Ru2 N14 C58 -172.6(6)
N11 Ru2 N14 C58 -62(2)
N9 Ru2 N14 C54 108.2(4)
N2 Ru2 N14 C54 -160.0(4)
O2 Ru2 N14 C54 -73.0(4)
N13 Ru2 N14 C54 6.8(4)
N11 Ru2 N14 C54 117.4(17)
N9 Ru2 N11 C41 -169.6(6)
N2 Ru2 N11 C41 98.0(6)
O2 Ru2 N11 C41 11.5(6)
N14 Ru2 N11 C41 -179(100)
N13 Ru2 N11 C41 -69.9(6)
N9 Ru2 N11 C37 14.6(4)
N2 Ru2 N11 C37 -77.8(4)
O2 Ru2 N11 C37 -164.3(4)
N14 Ru2 N11 C37 5(2)
N13 Ru2 N11 C37 114.3(4)
C31 N6 N7 C32 -178.6(5)
Ru1 N6 N7 C32 14.1(6)
Ru2 N2 C8 C9 -178.0(4)
Ru2 N2 C8 C7 4.9(9)
C4 C5 C14 C13 -176.1(6)
C6 C5 C14 C13 3.7(9)
C4 C5 C14 C1 2.5(9)
C6 C5 C14 C1 -177.6(5)
Ru1 O1 C13 C14 4.0(9)
Ru1 O1 C13 C12 -175.0(4)
C1 C14 C13 O1 -3.2(9)
C5 C14 C13 O1 175.4(5)
C1 C14 C13 C12 175.7(6)
C5 C14 C13 C12 -5.6(9)
C11 C12 C13 O1 1.3(8)
C7 C12 C13 O1 -176.9(5)
C11 C12 C13 C14 -177.8(6)
C7 C12 C13 C14 4.1(9)
C13 C12 C11 C10 -178.7(6)
C7 C12 C11 C10 -0.5(9)
Ru2 O2 C6 C7 6.2(9)
Ru2 O2 C6 C5 -175.2(4)
C4 C5 C6 O2 1.1(9)
C14 C5 C6 O2 -178.8(5)
C4 C5 C6 C7 179.7(6)
C14 C5 C6 C7 -0.2(9)
O2 C6 C7 C8 -1.8(9)
C5 C6 C7 C8 179.7(5)
O2 C6 C7 C12 177.0(5)
C5 C6 C7 C12 -1.6(8)
N2 C8 C7 C6 -3.8(9)
C9 C8 C7 C6 179.1(5)
N2 C8 C7 C12 177.4(5)
C9 C8 C7 C12 0.3(8)
C11 C12 C7 C6 -178.4(5)
C13 C12 C7 C6 -0.3(8)
C11 C12 C7 C8 0.5(8)
C13 C12 C7 C8 178.6(5)
Ru1 N1 C1 C14 6.5(9)
Ru1 N1 C1 C2 -173.8(5)
C13 C14 C1 N1 -2.2(10)
C5 C14 C1 N1 179.2(6)
C13 C14 C1 C2 178.1(6)
C5 C14 C1 C2 -0.5(9)
C41 N11 C37 C38 -3.6(10)
Ru2 N11 C37 C38 172.5(5)
C41 N11 C37 N10 169.7(6)
Ru2 N11 C37 N10 -14.1(7)
N9 N10 C37 N11 2.8(8)
N9 N10 C37 C38 176.4(6)
N2 C8 C9 C10 -178.3(6)
C7 C8 C9 C10 -1.0(9)
C25 N5 C21 C22 -0.7(9)
Ru1 N5 C21 C22 175.5(5)
C25 N5 C21 N4 174.5(5)
Ru1 N5 C21 N4 -9.4(6)
N3 N4 C21 N5 0.8(7)
N3 N4 C21 C22 176.1(6)
C8 C9 C10 C11 1.0(10)
C12 C11 C10 C9 -0.2(10)
C16 C15 C20 C19 1.3(9)
C16 C15 C20 N3 -176.9(5)
N4 N3 C20 C19 -42.3(7)
Ru1 N3 C20 C19 135.3(5)
N4 N3 C20 C15 136.0(5)
Ru1 N3 C20 C15 -46.4(7)
C14 C5 C4 C3 -2.8(11)
C6 C5 C4 C3 177.3(7)
N12 N13 C53 C52 150.5(5)
Ru2 N13 C53 C52 -47.8(7)
N12 N13 C53 C48 -31.3(8)
Ru2 N13 C53 C48 130.4(5)
C21 N5 C25 C24 -1.6(9)
Ru1 N5 C25 C24 -177.1(5)
C15 C20 C19 C18 0.9(9)
N3 C20 C19 C18 179.1(5)
C48 C53 C52 C51 0.3(9)
N13 C53 C52 C51 178.4(5)
C58 N14 C54 C55 0.5(10)
Ru2 N14 C54 C55 -179.0(5)
C58 N14 C54 N12 176.7(6)
Ru2 N14 C54 N12 -2.7(7)
N13 N12 C54 N14 -6.2(8)
N13 N12 C54 C55 170.1(6)
N11 C37 C38 C39 0.8(10)
N10 C37 C38 C39 -172.4(7)
N7 N6 C31 C30 158.5(5)
Ru1 N6 C31 C30 -35.6(7)
N7 N6 C31 C26 -20.7(8)
Ru1 N6 C31 C26 145.1(5)
C53 C52 C51 C50 0.4(10)
N14 C54 C55 C56 -1.1(11)
N12 C54 C55 C56 -177.2(7)
N5 C21 C22 C23 1.9(11)
N4 C21 C22 C23 -173.1(7)
N1 C1 C2 C3 179.0(7)
C14 C1 C2 C3 -1.3(11)
C36 N8 C32 N7 177.3(6)
Ru1 N8 C32 N7 -11.0(7)
C36 N8 C32 C33 -1.2(10)
Ru1 N8 C32 C33 170.5(6)
N6 N7 C32 N8 -1.7(8)
N6 N7 C32 C33 176.9(6)
N5 C25 C24 C23 2.7(11)
C52 C51 C50 C49 -2.2(11)
N10 N9 C47 C42 135.0(6)
Ru2 N9 C47 C42 -48.8(8)
N10 N9 C47 C46 -44.8(8)
Ru2 N9 C47 C46 131.4(6)
C20 C15 C16 C17 -2.5(9)
C20 C19 C18 C17 -1.9(9)
C32 N8 C36 C35 0.7(11)
Ru1 N8 C36 C35 -169.6(6)
C54 N14 C58 C57 -1.0(11)
Ru2 N14 C58 C57 178.3(6)
C46 C47 C42 C43 0.4(10)
N9 C47 C42 C43 -179.4(6)
C42 C47 C46 C45 -1.5(11)
N9 C47 C46 C45 178.3(6)
C1 C2 C3 C4 1.1(13)
C5 C4 C3 C2 1.0(13)
C52 C53 C48 C49 0.8(9)
N13 C53 C48 C49 -177.3(6)
N14 C58 C57 C56 2.2(13)
C21 C22 C23 C24 -0.8(12)
C25 C24 C23 C22 -1.4(13)
C37 N11 C41 C40 4.6(10)
Ru2 N11 C41 C40 -170.9(5)
C51 C50 C49 C48 3.3(11)
C53 C48 C49 C50 -2.6(10)
N11 C41 C40 C39 -3.1(12)
C47 C42 C43 C44 0.9(11)
C37 C38 C39 C40 0.7(12)
C41 C40 C39 C38 0.4(13)
C54 C55 C56 C57 2.2(14)
C58 C57 C56 C55 -2.8(15)
C26 C31 C30 C29 -0.8(9)
N6 C31 C30 C29 179.9(5)
N8 C36 C35 C34 0.0(13)
C30 C31 C26 C27 0.4(10)
N6 C31 C26 C27 179.6(6)
C47 C46 C45 C44 1.3(11)
C15 C16 C17 C18 1.5(10)
C19 C18 C17 C16 0.7(10)
C42 C43 C44 C45 -1.1(13)
C46 C45 C44 C43 0.0(13)
N8 C32 C33 C34 0.9(11)
N7 C32 C33 C34 -177.5(7)
C27 C28 C29 C30 0.6(12)
C31 C30 C29 C28 0.3(10)
C29 C28 C27 C26 -1.1(14)
C31 C26 C27 C28 0.5(13)
C32 C33 C34 C35 -0.2(12)
C36 C35 C34 C33 -0.3(13)

loop_
_platon_squeeze_void_nr
_platon_squeeze_void_average_x
_platon_squeeze_void_average_y
_platon_squeeze_void_average_z
_platon_squeeze_void_volume
_platon_squeeze_void_count_electrons
_platon_squeeze_void_content
1 -0.008 -0.001 -0.007 3165 644 ' '
